data_4504278
loop_
_publ_author_name
'Wu, La-Mei'
'Teng, Han-Bing'
'Feng, Xi-Chun'
'Ke, Xian-Bing'
'Zhu, Qi-Feng'
'Su, Jiang-Tao'
'Xu, Wen-Jin'
'Hu, Xian-Ming'

_publ_section_title
;
 Supramolecular Networks in Crystals of Metal(II) Complexes with
 Water-Soluble Salicylaldehyde-2-sulfobenzoylhydrazone Anion Ligand
;
_journal_issue 7
_journal_name_full 'Crystal Growth &amp; Design'
_journal_page_first 1337
_journal_paper_doi 10.1021/cg070196f
_journal_volume 7
_journal_year 2007
_chemical_formula_sum 'C28 H36 Co2 N4 O18 S2'
_chemical_formula_weight 898.59
_chemical_name_systematic
; 
 ? 
;
_space_group_IT_number 2
_symmetry_cell_setting triclinic
_symmetry_space_group_name_Hall '-P 1'
_symmetry_space_group_name_H-M 'P -1'
_atom_sites_solution_hydrogens geom
_atom_sites_solution_primary direct
_atom_sites_solution_secondary difmap
_audit_creation_method SHELXL-97
_cell_angle_alpha 108.0320(10)
_cell_angle_beta 95.2900(10)
_cell_angle_gamma 105.9930(10)
_cell_formula_units_Z 1
_cell_length_a 9.2399(7)
_cell_length_b 10.2621(7)
_cell_length_c 10.5794(8)
_cell_measurement_temperature 292(2)
_cell_measurement_theta_max 0.00
_cell_measurement_theta_min 0.00
_cell_volume 899.51(11)
_computing_cell_refinement 'Bruker SMART'
_computing_data_collection 'Bruker SMART'
_computing_data_reduction 'Bruker SAINT'
_computing_molecular_graphics 'Bruker SHELXTL'
_computing_publication_material 'Bruker SHELXTL'
_computing_structure_refinement 'SHELXL-97 (Sheldrick, 1997)'
_computing_structure_solution 'SHELXS-97 (Sheldrick, 1990)'
_diffrn_ambient_temperature 292(2)
_diffrn_measured_fraction_theta_full 0.980
_diffrn_measured_fraction_theta_max 0.980
_diffrn_measurement_device_type 'CCD area detector'
_diffrn_measurement_method 'phi and omega scans'
_diffrn_radiation_monochromator graphite
_diffrn_radiation_source 'fine-focus sealed tube'
_diffrn_radiation_type MoK\a
_diffrn_radiation_wavelength 0.71073
_diffrn_reflns_av_R_equivalents 0.0093
_diffrn_reflns_av_sigmaI/netI 0.0160
_diffrn_reflns_limit_h_max 11
_diffrn_reflns_limit_h_min -8
_diffrn_reflns_limit_k_max 12
_diffrn_reflns_limit_k_min -12
_diffrn_reflns_limit_l_max 13
_diffrn_reflns_limit_l_min -11
_diffrn_reflns_number 5227
_diffrn_reflns_theta_full 26.00
_diffrn_reflns_theta_max 26.00
_diffrn_reflns_theta_min 2.65
_exptl_absorpt_coefficient_mu 1.122
_exptl_absorpt_correction_T_max 0.8067
_exptl_absorpt_correction_T_min 0.6948
_exptl_absorpt_correction_type none
_exptl_absorpt_process_details SADABS
_exptl_crystal_colour red
_exptl_crystal_density_diffrn 1.659
_exptl_crystal_density_method 'not measured'
_exptl_crystal_description block
_exptl_crystal_F_000 462
_exptl_crystal_size_max 0.35
_exptl_crystal_size_mid 0.30
_exptl_crystal_size_min 0.20
_refine_diff_density_max 0.304
_refine_diff_density_min -0.310
_refine_diff_density_rms 0.047
_refine_ls_extinction_method none
_refine_ls_goodness_of_fit_ref 1.032
_refine_ls_hydrogen_treatment mixed
_refine_ls_matrix_type full
_refine_ls_number_parameters 271
_refine_ls_number_reflns 3463
_refine_ls_number_restraints 13
_refine_ls_restrained_S_all 1.031
_refine_ls_R_factor_all 0.0255
_refine_ls_R_factor_gt 0.0240
_refine_ls_shift/su_max 0.001
_refine_ls_shift/su_mean 0.000
_refine_ls_structure_factor_coef Fsqd
_refine_ls_weighting_details 'calc w=1/[\s^2^(Fo^2^)+(0.0325P)^2^+0.4899P] where P=(Fo^2^+2Fc^2^)/3'
_refine_ls_weighting_scheme calc
_refine_ls_wR_factor_gt 0.0636
_refine_ls_wR_factor_ref 0.0646
_reflns_number_gt 3278
_reflns_number_total 3463
_reflns_threshold_expression >2sigma(I)
_cod_data_source_file cg070196fsi20070227_112546.cif
_cod_data_source_block complex_2_0m
_cod_depositor_comments
;
The following automatic conversions were performed:

'_symmetry_cell_setting' value 'Triclinic' changed to 'triclinic'
according to /home/saulius/struct/CIF-dictionaries/cif_core.dic
dictionary named 'cif_core.dic' version 2.4.1 from 2010-06-29.

Automatic conversion script
Id: cif_fix_values 1715 2011-07-08 13:25:40Z adriana 
;
_cod_original_sg_symbol_H-M p-1
_cod_database_code 4504278

loop_
_symmetry_equiv_pos_as_xyz
'x, y, z'
'-x, -y, -z'

loop_
_atom_site_label
_atom_site_type_symbol
_atom_site_fract_x
_atom_site_fract_y
_atom_site_fract_z
_atom_site_U_iso_or_equiv
_atom_site_adp_type
_atom_site_occupancy
_atom_site_symmetry_multiplicity
_atom_site_calc_flag
_atom_site_refinement_flags
Co1 Co 0.41855(2) 0.42109(2) 0.09447(2) 0.02380(8) Uani 1 1 d .
N1 N 0.18814(16) 0.32275(15) 0.08035(14) 0.0269(3) Uani 1 1 d .
N2 N 0.15704(17) 0.25010(17) 0.17092(15) 0.0304(3) Uani 1 1 d D
O1 O 0.36389(13) 0.48601(14) -0.05799(12) 0.0302(3) Uani 1 1 d .
O2 O 0.41038(13) 0.33526(12) 0.25738(12) 0.0273(2) Uani 1 1 d .
O3 O 0.36337(17) 0.02206(14) 0.11333(13) 0.0405(3) Uani 1 1 d .
O4 O 0.58668(16) 0.12073(16) 0.29367(15) 0.0436(3) Uani 1 1 d .
O5 O 0.42183(18) -0.12571(15) 0.23535(15) 0.0461(4) Uani 1 1 d .
O6 O 0.45559(18) 0.61252(14) 0.25619(14) 0.0401(3) Uani 1 1 d D
O7 O 0.4439(2) 0.22351(16) -0.00963(16) 0.0495(4) Uani 1 1 d D
O9 O 0.84766(19) 0.0988(2) 0.1510(2) 0.0706(6) Uani 1 1 d D
S1 S 0.43222(5) 0.01981(5) 0.24134(4) 0.03036(11) Uani 1 1 d .
C1 C 0.2188(2) 0.5343(2) -0.22175(19) 0.0357(4) Uani 1 1 d .
H1 H 0.3085 0.5945 -0.2332 0.043 Uiso 1 1 calc R
C2 C 0.22765(19) 0.46723(19) -0.12547(16) 0.0270(3) Uani 1 1 d .
C3 C 0.08817(19) 0.3818(2) -0.10596(17) 0.0293(4) Uani 1 1 d .
C4 C -0.0507(2) 0.3626(2) -0.18804(19) 0.0380(4) Uani 1 1 d .
H4 H -0.1421 0.3050 -0.1767 0.046 Uiso 1 1 calc R
C5 C -0.0549(2) 0.4263(2) -0.2842(2) 0.0427(5) Uani 1 1 d .
H5 H -0.1476 0.4110 -0.3381 0.051 Uiso 1 1 calc R
C6 C 0.0811(2) 0.5136(2) -0.29979(19) 0.0407(5) Uani 1 1 d .
H6 H 0.0793 0.5587 -0.3636 0.049 Uiso 1 1 calc R
C7 C 0.0748(2) 0.3129(2) -0.00584(18) 0.0324(4) Uani 1 1 d .
H7 H -0.0226 0.2575 -0.0035 0.039 Uiso 1 1 calc R
C8 C 0.27883(19) 0.26059(17) 0.25663(16) 0.0253(3) Uani 1 1 d .
C9 C 0.25084(19) 0.18353(18) 0.35474(16) 0.0262(3) Uani 1 1 d .
C10 C 0.1645(2) 0.2257(2) 0.45097(19) 0.0346(4) Uani 1 1 d .
H10 H 0.1167 0.2934 0.4468 0.041 Uiso 1 1 calc R
C11 C 0.1490(2) 0.1681(2) 0.55302(19) 0.0393(4) Uani 1 1 d .
H11 H 0.0925 0.1983 0.6180 0.047 Uiso 1 1 calc R
C12 C 0.2172(2) 0.0660(2) 0.5583(2) 0.0399(4) Uani 1 1 d .
H12 H 0.2076 0.0280 0.6275 0.048 Uiso 1 1 calc R
C13 C 0.3001(2) 0.0197(2) 0.46113(19) 0.0362(4) Uani 1 1 d .
H13 H 0.3434 -0.0515 0.4635 0.043 Uiso 1 1 calc R
C14 C 0.31879(19) 0.07905(18) 0.36016(17) 0.0270(3) Uani 1 1 d .
H2 H 0.0641(13) 0.2025(19) 0.169(2) 0.032 Uiso 1 1 d D
H6A H 0.438(2) 0.607(2) 0.3286(14) 0.040 Uiso 1 1 d D
H6B H 0.463(3) 0.6907(14) 0.2507(19) 0.040 Uiso 1 1 d D
H7A H 0.438(2) 0.1653(19) 0.0296(19) 0.040 Uiso 1 1 d D
H7B H 0.500(2) 0.212(2) -0.0646(17) 0.040 Uiso 1 1 d D
H9A H 0.804(2) 0.044(2) 0.0756(11) 0.040 Uiso 1 1 d D
H9B H 0.7849(19) 0.117(2) 0.1987(16) 0.040 Uiso 1 1 d D
O8 O 0.37191(19) 0.60529(18) 0.49859(14) 0.0482(4) Uani 1 1 d D
H8B H 0.429(3) 0.577(3) 0.540(2) 0.072 Uiso 1 1 d D
H8A H 0.373(3) 0.6862(17) 0.546(2) 0.072 Uiso 1 1 d D

loop_
_atom_site_aniso_label
_atom_site_aniso_U_11
_atom_site_aniso_U_22
_atom_site_aniso_U_33
_atom_site_aniso_U_23
_atom_site_aniso_U_13
_atom_site_aniso_U_12
Co1 0.02464(13) 0.02840(13) 0.02344(12) 0.01347(9) 0.00687(9) 0.01063(9)
N1 0.0265(7) 0.0326(7) 0.0263(7) 0.0146(6) 0.0085(6) 0.0106(6)
N2 0.0264(7) 0.0379(8) 0.0323(8) 0.0202(7) 0.0095(6) 0.0083(6)
O1 0.0236(6) 0.0448(7) 0.0299(6) 0.0227(5) 0.0056(5) 0.0120(5)
O2 0.0273(6) 0.0295(6) 0.0304(6) 0.0156(5) 0.0075(5) 0.0105(5)
O3 0.0603(9) 0.0369(7) 0.0293(7) 0.0125(6) 0.0153(6) 0.0201(6)
O4 0.0376(7) 0.0469(8) 0.0514(8) 0.0180(7) 0.0198(6) 0.0170(6)
O5 0.0677(10) 0.0355(7) 0.0551(9) 0.0249(7) 0.0329(8) 0.0305(7)
O6 0.0641(9) 0.0284(6) 0.0321(7) 0.0136(6) 0.0167(6) 0.0158(6)
O7 0.0783(11) 0.0429(8) 0.0504(9) 0.0262(7) 0.0414(8) 0.0345(8)
O9 0.0366(9) 0.0892(14) 0.0576(11) 0.0074(10) 0.0123(8) -0.0038(9)
S1 0.0401(2) 0.0279(2) 0.0321(2) 0.01441(17) 0.01708(18) 0.01709(18)
C1 0.0340(9) 0.0488(11) 0.0334(9) 0.0225(8) 0.0082(8) 0.0179(8)
C2 0.0272(8) 0.0354(9) 0.0229(8) 0.0109(7) 0.0060(6) 0.0157(7)
C3 0.0278(8) 0.0393(9) 0.0244(8) 0.0113(7) 0.0066(7) 0.0156(7)
C4 0.0259(9) 0.0532(12) 0.0352(10) 0.0145(9) 0.0048(7) 0.0146(8)
C5 0.0337(10) 0.0655(13) 0.0334(10) 0.0168(9) -0.0003(8) 0.0256(9)
C6 0.0438(11) 0.0589(12) 0.0326(10) 0.0241(9) 0.0068(8) 0.0280(10)
C7 0.0239(8) 0.0415(10) 0.0336(9) 0.0153(8) 0.0080(7) 0.0099(7)
C8 0.0312(9) 0.0240(8) 0.0246(8) 0.0086(6) 0.0099(6) 0.0134(7)
C9 0.0282(8) 0.0271(8) 0.0252(8) 0.0109(7) 0.0084(6) 0.0084(7)
C10 0.0390(10) 0.0371(10) 0.0359(10) 0.0164(8) 0.0166(8) 0.0179(8)
C11 0.0443(11) 0.0450(11) 0.0333(10) 0.0151(8) 0.0209(8) 0.0159(9)
C12 0.0470(11) 0.0477(11) 0.0343(10) 0.0251(9) 0.0168(8) 0.0141(9)
C13 0.0433(11) 0.0380(10) 0.0376(10) 0.0223(8) 0.0135(8) 0.0168(8)
C14 0.0302(8) 0.0270(8) 0.0265(8) 0.0115(7) 0.0103(7) 0.0097(7)
O8 0.0538(9) 0.0583(10) 0.0297(7) 0.0142(7) 0.0019(6) 0.0172(8)

loop_
_atom_type_symbol
_atom_type_description
_atom_type_scat_dispersion_real
_atom_type_scat_dispersion_imag
_atom_type_scat_source
C C 0.0033 0.0016 'International Tables Vol C Tables 4.2.6.8 and 6.1.1.4'
H H 0.0000 0.0000 'International Tables Vol C Tables 4.2.6.8 and 6.1.1.4'
N N 0.0061 0.0033 'International Tables Vol C Tables 4.2.6.8 and 6.1.1.4'
O O 0.0106 0.0060 'International Tables Vol C Tables 4.2.6.8 and 6.1.1.4'
S S 0.1246 0.1234 'International Tables Vol C Tables 4.2.6.8 and 6.1.1.4'
Co Co 0.3494 0.9721 'International Tables Vol C Tables 4.2.6.8 and 6.1.1.4'

loop_
_geom_angle_atom_site_label_1
_geom_angle_atom_site_label_2
_geom_angle_atom_site_label_3
_geom_angle
_geom_angle_site_symmetry_1
_geom_angle_site_symmetry_3
O1 Co1 N1 88.64(5) . .
O1 Co1 O7 101.39(6) . .
N1 Co1 O7 90.85(6) . .
O1 Co1 O6 99.03(5) . .
N1 Co1 O6 100.12(6) . .
O7 Co1 O6 157.00(7) . .
O1 Co1 O1 78.43(5) . 2_665
N1 Co1 O1 165.70(5) . 2_665
O7 Co1 O1 85.78(6) . 2_665
O6 Co1 O1 88.07(5) . 2_665
O1 Co1 O2 164.21(5) . .
N1 Co1 O2 75.84(5) . .
O7 Co1 O2 82.04(5) . .
O6 Co1 O2 81.17(5) . .
O1 Co1 O2 117.31(4) 2_665 .
C7 N1 N2 117.83(14) . .
C7 N1 Co1 128.21(12) . .
N2 N1 Co1 113.77(10) . .
C8 N2 N1 115.76(14) . .
C8 N2 H2 124.6(14) . .
N1 N2 H2 119.6(14) . .
C2 O1 Co1 129.84(11) . .
C2 O1 Co1 128.44(10) . 2_665
Co1 O1 Co1 101.57(5) . 2_665
C8 O2 Co1 112.79(10) . .
Co1 O6 H6A 118.5(14) . .
Co1 O6 H6B 126.0(14) . .
H6A O6 H6B 113.1(15) . .
Co1 O7 H7A 117.6(14) . .
Co1 O7 H7B 124.7(14) . .
H7A O7 H7B 110.1(14) . .
H9A O9 H9B 110.4(15) . .
O4 S1 O5 112.79(9) . .
O4 S1 O3 112.94(9) . .
O5 S1 O3 112.03(9) . .
O4 S1 C14 106.42(8) . .
O5 S1 C14 105.82(8) . .
O3 S1 C14 106.17(8) . .
C6 C1 C2 121.82(18) . .
C6 C1 H1 119.1 . .
C2 C1 H1 119.1 . .
O1 C2 C1 119.02(16) . .
O1 C2 C3 123.31(15) . .
C1 C2 C3 117.66(15) . .
C4 C3 C2 118.87(16) . .
C4 C3 C7 115.94(16) . .
C2 C3 C7 125.18(15) . .
C5 C4 C3 121.94(18) . .
C5 C4 H4 119.0 . .
C3 C4 H4 119.0 . .
C4 C5 C6 118.99(17) . .
C4 C5 H5 120.5 . .
C6 C5 H5 120.5 . .
C1 C6 C5 120.62(18) . .
C1 C6 H6 119.7 . .
C5 C6 H6 119.7 . .
N1 C7 C3 124.50(16) . .
N1 C7 H7 117.8 . .
C3 C7 H7 117.8 . .
O2 C8 N2 121.42(15) . .
O2 C8 C9 121.01(15) . .
N2 C8 C9 117.54(15) . .
C10 C9 C14 119.06(16) . .
C10 C9 C8 118.59(15) . .
C14 C9 C8 122.13(14) . .
C11 C10 C9 120.66(17) . .
C11 C10 H10 119.7 . .
C9 C10 H10 119.7 . .
C12 C11 C10 119.96(17) . .
C12 C11 H11 120.0 . .
C10 C11 H11 120.0 . .
C11 C12 C13 120.18(17) . .
C11 C12 H12 119.9 . .
C13 C12 H12 119.9 . .
C12 C13 C14 120.20(17) . .
C12 C13 H13 119.9 . .
C14 C13 H13 119.9 . .
C13 C14 C9 119.90(16) . .
C13 C14 S1 118.20(13) . .
C9 C14 S1 121.90(13) . .
H8B O8 H8A 109.6(16) . .

loop_
_geom_bond_atom_site_label_1
_geom_bond_atom_site_label_2
_geom_bond_distance
_geom_bond_site_symmetry_2
Co1 O1 2.0003(11) .
Co1 N1 2.0585(14) .
Co1 O7 2.0753(14) .
Co1 O6 2.0842(13) .
Co1 O1 2.1009(12) 2_665
Co1 O2 2.1631(11) .
N1 C7 1.283(2) .
N1 N2 1.390(2) .
N2 C8 1.336(2) .
N2 H2 0.858(9) .
O1 C2 1.322(2) .
O1 Co1 2.1009(12) 2_665
O2 C8 1.243(2) .
O3 S1 1.4519(14) .
O4 S1 1.4494(15) .
O5 S1 1.4507(14) .
O6 H6A 0.812(9) .
O6 H6B 0.807(9) .
O7 H7A 0.820(9) .
O7 H7B 0.820(9) .
O9 H9A 0.808(9) .
O9 H9B 0.825(9) .
S1 C14 1.7802(17) .
C1 C6 1.376(3) .
C1 C2 1.403(2) .
C1 H1 0.9300 .
C2 C3 1.418(2) .
C3 C4 1.410(2) .
C3 C7 1.441(3) .
C4 C5 1.372(3) .
C4 H4 0.9300 .
C5 C6 1.385(3) .
C5 H5 0.9300 .
C6 H6 0.9300 .
C7 H7 0.9300 .
C8 C9 1.488(2) .
C9 C10 1.388(2) .
C9 C14 1.396(2) .
C10 C11 1.383(3) .
C10 H10 0.9300 .
C11 C12 1.375(3) .
C11 H11 0.9300 .
C12 C13 1.383(3) .
C12 H12 0.9300 .
C13 C14 1.386(2) .
C13 H13 0.9300 .
O8 H8B 0.818(10) .
O8 H8A 0.823(10) .

loop_
_geom_hbond_atom_site_label_D
_geom_hbond_atom_site_label_H
_geom_hbond_atom_site_label_A
_geom_hbond_distance_DH
_geom_hbond_distance_HA
_geom_hbond_distance_DA
_geom_hbond_angle_DHA
_geom_hbond_site_symmetry_A
N2 H2 O9 0.858(9) 1.949(10) 2.805(2) 175(2) 1_455
O6 H6B O5 0.807(9) 2.072(11) 2.8598(19) 165(2) 1_565
O7 H7B O5 0.820(9) 2.040(12) 2.828(2) 161(2) 2_655
O9 H9A O3 0.808(9) 2.205(14) 2.945(2) 152(2) 2_655
O8 H8A O4 0.823(10) 2.082(13) 2.882(2) 164(2) 2_666
O8 H8B O2 0.818(10) 2.259(19) 2.9112(18) 137(2) 2_666
C1 H1 O2 0.93 2.56 3.420(2) 154.5 2_665
C5 H5 O8 0.93 2.49 3.410(2) 171.2 2_565
O6 H6A O8 0.812(9) 1.956(10) 2.763(2) 172(2) .
O7 H7A O3 0.820(9) 1.943(10) 2.741(2) 164(2) .
O9 H9B O4 0.825(9) 2.173(11) 2.984(2) 167.7(19) .

loop_
_geom_torsion_atom_site_label_1
_geom_torsion_atom_site_label_2
_geom_torsion_atom_site_label_3
_geom_torsion_atom_site_label_4
_geom_torsion
_geom_torsion_site_symmetry_1
_geom_torsion_site_symmetry_4
O1 Co1 N1 C7 3.59(16) . .
O7 Co1 N1 C7 -97.79(16) . .
O6 Co1 N1 C7 102.52(16) . .
O1 Co1 N1 C7 -21.6(3) 2_665 .
O2 Co1 N1 C7 -179.36(17) . .
O1 Co1 N1 N2 178.43(11) . .
O7 Co1 N1 N2 77.05(12) . .
O6 Co1 N1 N2 -82.64(12) . .
O1 Co1 N1 N2 153.22(18) 2_665 .
O2 Co1 N1 N2 -4.52(11) . .
C7 N1 N2 C8 178.47(16) . .
Co1 N1 N2 C8 3.05(18) . .
N1 Co1 O1 C2 1.85(15) . .
O7 Co1 O1 C2 92.45(15) . .
O6 Co1 O1 C2 -98.17(15) . .
O1 Co1 O1 C2 175.69(18) 2_665 .
O2 Co1 O1 C2 -8.7(3) . .
N1 Co1 O1 Co1 -173.83(6) . 2_665
O7 Co1 O1 Co1 -83.24(7) . 2_665
O6 Co1 O1 Co1 86.14(6) . 2_665
O1 Co1 O1 Co1 0.0 2_665 2_665
O2 Co1 O1 Co1 175.61(15) . 2_665
O1 Co1 O2 C8 16.7(2) . .
N1 Co1 O2 C8 5.83(11) . .
O7 Co1 O2 C8 -87.08(11) . .
O6 Co1 O2 C8 108.69(11) . .
O1 Co1 O2 C8 -168.12(10) 2_665 .
Co1 O1 C2 C1 174.61(13) . .
Co1 O1 C2 C1 -10.8(2) 2_665 .
Co1 O1 C2 C3 -5.5(2) . .
Co1 O1 C2 C3 169.10(12) 2_665 .
C6 C1 C2 O1 176.92(17) . .
C6 C1 C2 C3 -3.0(3) . .
O1 C2 C3 C4 -176.77(16) . .
C1 C2 C3 C4 3.1(3) . .
O1 C2 C3 C7 4.3(3) . .
C1 C2 C3 C7 -175.83(17) . .
C2 C3 C4 C5 -1.3(3) . .
C7 C3 C4 C5 177.78(18) . .
C3 C4 C5 C6 -0.9(3) . .
C2 C1 C6 C5 0.9(3) . .
C4 C5 C6 C1 1.1(3) . .
N2 N1 C7 C3 179.92(16) . .
Co1 N1 C7 C3 -5.4(3) . .
C4 C3 C7 N1 -177.56(18) . .
C2 C3 C7 N1 1.4(3) . .
Co1 O2 C8 N2 -6.38(19) . .
Co1 O2 C8 C9 175.73(11) . .
N1 N2 C8 O2 2.5(2) . .
N1 N2 C8 C9 -179.57(14) . .
O2 C8 C9 C10 114.41(19) . .
N2 C8 C9 C10 -63.6(2) . .
O2 C8 C9 C14 -60.2(2) . .
N2 C8 C9 C14 121.84(18) . .
C14 C9 C10 C11 1.6(3) . .
C8 C9 C10 C11 -173.13(17) . .
C9 C10 C11 C12 -1.2(3) . .
C10 C11 C12 C13 -0.6(3) . .
C11 C12 C13 C14 1.9(3) . .
C12 C13 C14 C9 -1.5(3) . .
C12 C13 C14 S1 177.83(15) . .
C10 C9 C14 C13 -0.3(3) . .
C8 C9 C14 C13 174.25(16) . .
C10 C9 C14 S1 -179.59(14) . .
C8 C9 C14 S1 -5.0(2) . .
O4 S1 C14 C13 -93.33(16) . .
O5 S1 C14 C13 26.89(17) . .
O3 S1 C14 C13 146.10(15) . .
O4 S1 C14 C9 85.94(16) . .
O5 S1 C14 C9 -153.84(15) . .
O3 S1 C14 C9 -34.62(17) . .
